data_7716316
loop_
_publ_author_name
'Kim, Dongwon'
'Kim, Gyeongmin'
'Kim, Gyeongwoo'
'Park, Junmyeong'
'Han, Jihun'
'Hossain, Mohammad Mozammal'
'Jung, Ok-Sang'
'Lee, Young-A'

_publ_section_title
;
 M(II) effect on encapsulation of guests into a series of
 M<sub>3</sub>L<sub>2</sub> chiral cages: enantio-recognition.
;
_journal_issue 25
_journal_name_full 'Dalton transactions (Cambridge, England : 2003)'
_journal_page_first 10704
_journal_page_last 10711
_journal_paper_doi 10.1039/d4dt01198h
_journal_volume 53
_journal_year 2024
_chemical_formula_moiety 'C111 H112 N12 O30 Ni3, 6(ClO4), H2O, 7(C3H6O)'
_chemical_formula_sum 'C132 H156 Cl6 N12 Ni3 O62'
_chemical_formula_weight 3291.51
_space_group_crystal_system orthorhombic
_space_group_IT_number 18
_space_group_name_Hall 'P 2 2ab'
_space_group_name_H-M_alt 'P 21 21 2'
_atom_sites_solution_hydrogens geom
_atom_sites_solution_primary dual
_audit_creation_method SHELXL-2019/3
_audit_update_record
;
2024-04-23 deposited with the CCDC.	2024-06-05 downloaded from the CCDC.
;
_cell_angle_alpha 90
_cell_angle_beta 90
_cell_angle_gamma 90
_cell_formula_units_Z 2
_cell_length_a 23.136(5)
_cell_length_b 24.872(5)
_cell_length_c 14.593(3)
_cell_measurement_reflns_used 196629
_cell_measurement_temperature 223(2)
_cell_measurement_theta_max 33.749
_cell_measurement_theta_min 0.401
_cell_volume 8397(3)
_computing_cell_refinement 'HKL3000sm (Otwinowski & Minor, 1997)'
_computing_data_collection 'PAL BL2D-SMDC Program (Shin et. al, 2016)'
_computing_data_reduction 'HKL3000sm (Otwinowski & Minor, 1997)'
_computing_molecular_graphics ORTEP
_computing_publication_material CIFTAB
_computing_structure_refinement 'SHELXL-2019/2 (Sheldrick, 2019)'
_computing_structure_solution 'SHELXT 2018/2 (Sheldrick, 2018)'
_diffrn_ambient_temperature 223(2)
_diffrn_measured_fraction_theta_full 0.997
_diffrn_measured_fraction_theta_max 0.997
_diffrn_measurement_device_type 'Rayonix MX225HS CCD area detector'
_diffrn_measurement_method 'omega scan'
_diffrn_radiation_type synchrotron
_diffrn_radiation_wavelength 0.700
_diffrn_reflns_av_R_equivalents 0.0430
_diffrn_reflns_av_unetI/netI 0.0298
_diffrn_reflns_Laue_measured_fraction_full 0.997
_diffrn_reflns_Laue_measured_fraction_max 0.997
_diffrn_reflns_limit_h_max 27
_diffrn_reflns_limit_h_min -27
_diffrn_reflns_limit_k_max 29
_diffrn_reflns_limit_k_min -29
_diffrn_reflns_limit_l_max 17
_diffrn_reflns_limit_l_min -17
_diffrn_reflns_number 57725
_diffrn_reflns_point_group_measured_fraction_full 0.998
_diffrn_reflns_point_group_measured_fraction_max 0.998
_diffrn_reflns_theta_full 24.835
_diffrn_reflns_theta_max 24.999
_diffrn_reflns_theta_min 1.374
_diffrn_source 'PLSII 2D bending magnet'
_exptl_absorpt_coefficient_mu 0.492
_exptl_absorpt_correction_T_max 1.000
_exptl_absorpt_correction_T_min 0.913
_exptl_absorpt_correction_type empirical
_exptl_absorpt_process_details 'HKL3000sm Scalepack(Otwinowski et.al,2003)'
_exptl_crystal_colour 'pale green'
_exptl_crystal_density_diffrn 1.302
_exptl_crystal_description block
_exptl_crystal_F_000 3428
_exptl_crystal_size_max 0.260
_exptl_crystal_size_mid 0.240
_exptl_crystal_size_min 0.200
_refine_diff_density_max 1.039
_refine_diff_density_min -0.651
_refine_diff_density_rms 0.071
_refine_ls_abs_structure_details
;
 Flack x determined using 6087 quotients [(I+)-(I-)]/[(I+)+(I-)]
 (Parsons, Flack and Wagner, Acta Cryst. B69 (2013) 249-259).
;
_refine_ls_abs_structure_Flack 0.024(3)
_refine_ls_extinction_method none
_refine_ls_goodness_of_fit_ref 1.089
_refine_ls_hydrogen_treatment constr
_refine_ls_matrix_type full
_refine_ls_number_parameters 846
_refine_ls_number_reflns 15445
_refine_ls_number_restraints 810
_refine_ls_restrained_S_all 1.139
_refine_ls_R_factor_all 0.0629
_refine_ls_R_factor_gt 0.0607
_refine_ls_shift/su_max 0.000
_refine_ls_shift/su_mean 0.000
_refine_ls_structure_factor_coef Fsqd
_refine_ls_weighting_details 'w=1/[\s^2^(Fo^2^)+(0.1335P)^2^+1.2060P] where P=(Fo^2^+2Fc^2^)/3'
_refine_ls_weighting_scheme calc
_refine_ls_wR_factor_gt 0.1827
_refine_ls_wR_factor_ref 0.1865
_reflns_Friedel_coverage 0.833
_reflns_Friedel_fraction_full 1.000
_reflns_Friedel_fraction_max 1.000
_reflns_number_gt 14446
_reflns_number_total 15445
_reflns_threshold_expression 'I > 2\s(I)'
_cod_data_source_file d4dt01198h2.cif
_cod_data_source_block Ni3_rsL2_a_sq
_cod_depositor_comments 'Adding full bibliography for 7716315--7716324.cif.'
_cod_database_code 7716316
_shelx_shelxl_version_number 2019/3
_shelx_space_group_comment
;
The symmetry employed for this shelxl refinement is uniquely defined
by the following loop, which should always be used as a source of
symmetry information in preference to the above space-group names.
They are only intended as comments.
;
_shelx_estimated_absorpt_t_min 0.883
_shelx_estimated_absorpt_t_max 0.908

loop_
_space_group_symop_operation_xyz
'x, y, z'
'-x, -y, z'
'-x+1/2, y+1/2, -z'
'x+1/2, -y+1/2, -z'

loop_
_atom_site_label
_atom_site_type_symbol
_atom_site_fract_x
_atom_site_fract_y
_atom_site_fract_z
_atom_site_U_iso_or_equiv
_atom_site_adp_type
_atom_site_occupancy
_atom_site_site_symmetry_order
_atom_site_calc_flag
_atom_site_refinement_flags_posn
_atom_site_refinement_flags_adp
_atom_site_refinement_flags_occupancy
_atom_site_disorder_assembly
_atom_site_disorder_group
Ni1 Ni 0.46379(3) 0.32038(3) 0.41959(4) 0.05586(19) Uani 1 1 d . U . . .
Ni2 Ni 0.500000 0.500000 0.94639(6) 0.0563(2) Uani 1 2 d S TU P . .
N2 N 0.2715(2) 0.39060(18) 0.6469(3) 0.0584(9) Uani 1 1 d . U . . .
H2 H 0.256668 0.411594 0.688413 0.070 Uiso 1 1 calc R U . . .
O2 O 0.31171(18) 0.32573(16) 0.7849(2) 0.0648(9) Uani 1 1 d . U . . .
N3 N 0.4031(2) 0.35808(18) 0.3347(3) 0.0589(9) Uani 1 1 d . U . . .
O3 O 0.33188(19) 0.38399(14) 0.5272(3) 0.0674(10) Uani 1 1 d . U . . .
C3 C 0.3203(3) 0.4014(3) 0.9243(4) 0.0674(13) Uani 1 1 d . U . . .
H3 H 0.284205 0.384631 0.917119 0.081 Uiso 1 1 calc R U . . .
N1 N 0.42617(19) 0.45358(18) 0.9435(3) 0.0578(9) Uani 1 1 d . U . . .
C1 C 0.3818(3) 0.4618(2) 1.0018(4) 0.0640(12) Uani 1 1 d . U . . .
H1 H 0.387713 0.485987 1.050314 0.077 Uiso 1 1 calc R U . . .
N4 N 0.30621(19) 0.57385(16) 0.3578(3) 0.0529(8) Uani 1 1 d . U . . .
H4 H 0.283350 0.546250 0.363073 0.063 Uiso 1 1 calc R U . . .
O4 O 0.4241(2) 0.52005(19) 0.2831(4) 0.0789(11) Uani 1 1 d . U . . .
N5 N 0.47256(19) 0.7130(2) 0.5037(3) 0.0633(10) Uani 1 1 d . U . . .
O5 O 0.34075(17) 0.52211(15) 0.2025(2) 0.0602(8) Uani 1 1 d . U . . .
N6 N 0.31403(19) 0.62818(16) 0.7780(3) 0.0536(9) Uani 1 1 d . U . . .
H6 H 0.298429 0.643593 0.730581 0.064 Uiso 1 1 calc R U . . .
O6 O 0.37696(19) 0.62295(15) 0.4234(3) 0.0675(9) Uani 1 1 d . U . . .
O7 O 0.45312(19) 0.6619(2) 0.7739(3) 0.0772(11) Uani 1 1 d . U . . .
O8 O 0.37833(19) 0.71935(15) 0.7908(3) 0.0644(9) Uani 1 1 d . U . . .
O9 O 0.3618(2) 0.55705(16) 0.8332(3) 0.0795(13) Uani 1 1 d . U . . .
O10 O 0.500000 0.500000 1.0879(4) 0.0757(14) Uani 1 2 d S TU P A 2
O11 O 0.4474(2) 0.56620(19) 0.9472(5) 0.0995(17) Uani 1 1 d . U . B 2
O13 O 0.39920(19) 0.2918(2) 0.5033(3) 0.0816(12) Uani 1 1 d . U . . .
O14 O 0.4560(2) 0.3898(2) 0.5057(4) 0.0903(13) Uani 1 1 d . U . . .
O15 O 0.5269(2) 0.3548(3) 0.3420(4) 0.108(2) Uani 1 1 d . U . . .
O16 O 0.4612(2) 0.2544(2) 0.3345(4) 0.0903(14) Uani 1 1 d . U . . .
O1A O 0.2517(4) 0.1820(4) 0.3699(5) 0.147(3) Uani 1 1 d . U . . .
Cl3A Cl 0.1913(2) 0.5050(2) 0.8112(4) 0.203(2) Uani 1 1 d D U . . .
O1 O 0.3949(2) 0.3546(2) 0.7208(3) 0.0800(11) Uani 1 1 d . U . . .
C2 C 0.3297(3) 0.4380(3) 0.9959(4) 0.0756(15) Uani 1 1 d . U . . .
H2A H 0.300455 0.445717 1.038524 0.091 Uiso 1 1 calc R U . . .
C4 C 0.3662(2) 0.3901(2) 0.8631(3) 0.0575(11) Uani 1 1 d . U . . .
C5 C 0.4169(2) 0.4177(2) 0.8764(4) 0.0575(10) Uani 1 1 d . U . . .
H5 H 0.447475 0.410918 0.835513 0.069 Uiso 1 1 calc R U . . .
C6 C 0.3607(2) 0.3551(2) 0.7823(4) 0.0613(11) Uani 1 1 d . U . . .
C7 C 0.2579(4) 0.2509(3) 0.7352(5) 0.0819(16) Uani 1 1 d . U . . .
H7A H 0.259091 0.221052 0.691369 0.098 Uiso 1 1 calc R U . . .
H7B H 0.269794 0.237799 0.795588 0.098 Uiso 1 1 calc R U . . .
C8 C 0.2963(3) 0.2976(2) 0.7034(4) 0.0689(12) Uani 1 1 d . U . . .
H8 H 0.330308 0.285512 0.667747 0.083 Uiso 1 1 calc R U . . .
C9 C 0.2544(3) 0.3344(2) 0.6465(4) 0.0624(11) Uani 1 1 d . U . . .
H9 H 0.253391 0.321377 0.582390 0.075 Uiso 1 1 calc R U . . .
C10 C 0.1957(3) 0.3243(3) 0.6904(4) 0.0696(13) Uani 1 1 d . U . . .
C11 C 0.1985(3) 0.2756(3) 0.7389(4) 0.0786(15) Uani 1 1 d . U . . .
C12 C 0.1486(4) 0.2583(3) 0.7830(5) 0.0890(19) Uani 1 1 d . U . . .
H12 H 0.148652 0.226060 0.816502 0.107 Uiso 1 1 calc R U . . .
C13 C 0.0995(4) 0.2885(4) 0.7773(6) 0.104(2) Uani 1 1 d . U . . .
H13 H 0.065690 0.276154 0.806156 0.125 Uiso 1 1 calc R U . . .
C14 C 0.0979(4) 0.3366(5) 0.7306(8) 0.113(2) Uani 1 1 d . U . . .
H14 H 0.063999 0.357405 0.730390 0.135 Uiso 1 1 calc R U . . .
C15 C 0.1463(3) 0.3543(4) 0.6841(6) 0.0934(19) Uani 1 1 d . U . . .
H15 H 0.145324 0.385952 0.649048 0.112 Uiso 1 1 calc R U . . .
C16 C 0.3079(2) 0.41132(19) 0.5881(3) 0.0517(9) Uani 1 1 d . U . . .
C17 C 0.3540(2) 0.3338(3) 0.3063(4) 0.0676(13) Uani 1 1 d . U . . .
H17 H 0.349240 0.296885 0.318054 0.081 Uiso 1 1 calc R U . . .
C18 C 0.3106(3) 0.3607(3) 0.2611(5) 0.0729(14) Uani 1 1 d . U . . .
H18 H 0.276737 0.342650 0.243230 0.087 Uiso 1 1 calc R U . . .
C19 C 0.3179(3) 0.4157(3) 0.2422(4) 0.0690(13) Uani 1 1 d . U . . .
H19 H 0.288460 0.435427 0.213001 0.083 Uiso 1 1 calc R U . . .
C20 C 0.3691(2) 0.4403(2) 0.2672(3) 0.0591(11) Uani 1 1 d . U . . .
C21 C 0.4101(2) 0.4102(2) 0.3135(4) 0.0594(11) Uani 1 1 d . U . . .
H21 H 0.444697 0.427183 0.331028 0.071 Uiso 1 1 calc R U . . .
C22 C 0.3808(2) 0.4974(3) 0.2526(3) 0.0623(11) Uani 1 1 d . U . . .
C23 C 0.3052(2) 0.6043(2) 0.2737(3) 0.0578(11) Uani 1 1 d . U . . .
H23 H 0.318014 0.641492 0.286587 0.069 Uiso 1 1 calc R U . . .
C24 C 0.3443(3) 0.5799(2) 0.1965(3) 0.0630(12) Uani 1 1 d . U . . .
H24 H 0.384657 0.593046 0.200108 0.076 Uiso 1 1 calc R U . . .
C25 C 0.3148(3) 0.5964(3) 0.1076(4) 0.0745(15) Uani 1 1 d . U . . .
H25A H 0.330962 0.630166 0.084270 0.089 Uiso 1 1 calc R U . . .
H25B H 0.319386 0.568491 0.060730 0.089 Uiso 1 1 calc R U . . .
C26 C 0.2521(3) 0.6032(3) 0.1331(4) 0.0741(14) Uani 1 1 d . U . . .
C27 C 0.2466(3) 0.6062(2) 0.2278(4) 0.0698(13) Uani 1 1 d . U . . .
C28 C 0.1941(3) 0.6137(4) 0.2678(6) 0.0919(19) Uani 1 1 d . U . . .
H28 H 0.190751 0.617949 0.331606 0.110 Uiso 1 1 calc R U . . .
C29 C 0.1439(5) 0.6150(5) 0.2100(8) 0.122(3) Uani 1 1 d . U . . .
H29 H 0.106418 0.615457 0.234839 0.146 Uiso 1 1 calc R U . . .
C30 C 0.1528(4) 0.6157(5) 0.1181(7) 0.119(3) Uani 1 1 d . U . . .
H30 H 0.121107 0.621597 0.079143 0.142 Uiso 1 1 calc R U . . .
C31 C 0.2057(4) 0.6081(4) 0.0804(6) 0.101(2) Uani 1 1 d . U . . .
H31 H 0.209492 0.606350 0.016324 0.121 Uiso 1 1 calc R U . . .
C32 C 0.3403(2) 0.58609(18) 0.4271(3) 0.0503(9) Uani 1 1 d . U . . .
C33 C 0.4298(3) 0.7412(3) 0.4665(4) 0.0761(15) Uani 1 1 d . U . . .
H33 H 0.430914 0.748424 0.403293 0.091 Uiso 1 1 calc R U . . .
C34 C 0.3837(3) 0.7602(3) 0.5169(5) 0.0836(17) Uani 1 1 d . U . . .
H34 H 0.355448 0.782223 0.489823 0.100 Uiso 1 1 calc R U . . .
C35 C 0.3801(3) 0.7462(3) 0.6079(5) 0.0748(14) Uani 1 1 d . U . . .
H35 H 0.348104 0.756691 0.643288 0.090 Uiso 1 1 calc R U . . .
C36 C 0.4238(3) 0.7168(2) 0.6463(4) 0.0645(12) Uani 1 1 d . U . . .
C37 C 0.4687(2) 0.6998(2) 0.5919(3) 0.0557(10) Uani 1 1 d . U . . .
H37 H 0.497656 0.678040 0.617802 0.067 Uiso 1 1 calc R U . . .
C38 C 0.4205(2) 0.6963(2) 0.7435(4) 0.0624(12) Uani 1 1 d . U . . .
C39 C 0.3141(2) 0.6562(2) 0.8642(3) 0.0577(11) Uani 1 1 d . U . . .
H39 H 0.314771 0.629256 0.914119 0.069 Uiso 1 1 calc R U . . .
C40 C 0.3645(3) 0.6953(2) 0.8788(3) 0.0644(12) Uani 1 1 d . U . . .
H40 H 0.398459 0.677155 0.906294 0.077 Uiso 1 1 calc R U . . .
C41 C 0.3424(4) 0.7408(3) 0.9388(5) 0.0845(17) Uani 1 1 d . U . . .
H41A H 0.358531 0.775423 0.919370 0.101 Uiso 1 1 calc R U . . .
H41B H 0.352183 0.734684 1.003313 0.101 Uiso 1 1 calc R U . . .
C42 C 0.2768(4) 0.7389(3) 0.9237(4) 0.0829(16) Uani 1 1 d . U . . .
C43 C 0.2607(3) 0.6923(2) 0.8775(3) 0.0659(12) Uani 1 1 d . U . . .
C44 C 0.2038(3) 0.6824(4) 0.8546(5) 0.0897(18) Uani 1 1 d . U . . .
H44 H 0.193098 0.650757 0.823882 0.108 Uiso 1 1 calc R U . . .
C45 C 0.1632(4) 0.7206(5) 0.8784(7) 0.114(2) Uani 1 1 d . U . . .
H45 H 0.124148 0.715091 0.863514 0.137 Uiso 1 1 calc R U . . .
C46 C 0.1793(6) 0.7662(5) 0.9230(8) 0.127(3) Uani 1 1 d . U . . .
H46 H 0.150815 0.791547 0.938925 0.153 Uiso 1 1 calc R U . . .
C47 C 0.2370(5) 0.7765(4) 0.9461(6) 0.115(3) Uani 1 1 d . U . . .
H47 H 0.247699 0.808445 0.976067 0.137 Uiso 1 1 calc R U . . .
C48 C 0.3369(2) 0.5797(2) 0.7684(3) 0.0541(10) Uani 1 1 d . U . . .
C49 C 0.3325(2) 0.55335(19) 0.6783(3) 0.0498(9) Uani 1 1 d . U . . .
C50 C 0.3381(2) 0.58091(18) 0.5952(3) 0.0498(9) Uani 1 1 d . U . . .
H50 H 0.344783 0.618188 0.595764 0.060 Uiso 1 1 calc R U . . .
C51 C 0.3339(2) 0.55446(18) 0.5126(3) 0.0472(9) Uani 1 1 d . U . . .
C52 C 0.32508(19) 0.49924(19) 0.5120(3) 0.0486(9) Uani 1 1 d . U . . .
H52 H 0.323359 0.480824 0.455815 0.058 Uiso 1 1 calc R U . . .
C53 C 0.3187(2) 0.47078(18) 0.5937(3) 0.0503(9) Uani 1 1 d . U . . .
C54 C 0.3229(2) 0.49689(18) 0.6765(3) 0.0488(9) Uani 1 1 d . U . . .
H54 H 0.319469 0.477532 0.731546 0.059 Uiso 1 1 calc R U . . .
Cl1A Cl 0.27617(9) 0.20160(9) 0.44826(13) 0.0960(6) Uani 1 1 d . U . . .
O2A O 0.3348(4) 0.1985(4) 0.4517(11) 0.197(5) Uani 1 1 d . U . . .
O3A O 0.2473(7) 0.1726(6) 0.5175(6) 0.207(5) Uani 1 1 d . U . . .
O4A O 0.2644(3) 0.2557(3) 0.4577(7) 0.142(3) Uani 1 1 d . U . . .
Cl2A Cl 0.49705(8) 0.33956(6) 0.10259(9) 0.0734(4) Uani 1 1 d . U . C 1
O5A O 0.5019(3) 0.3883(2) 0.1543(4) 0.1071(17) Uani 1 1 d . U . C 1
O6A O 0.4924(5) 0.3430(3) 0.0105(4) 0.143(3) Uani 1 1 d . U . C 1
O7A O 0.4740(4) 0.2947(3) 0.1492(4) 0.122(2) Uani 1 1 d . U . C 1
O8A O 0.5603(4) 0.3261(5) 0.1064(9) 0.182(4) Uani 1 1 d . U . C 1
O9A O 0.2179(3) 0.4515(3) 0.7975(6) 0.128(2) Uani 1 1 d D U . . .
O10A O 0.1899(9) 0.5334(10) 0.7192(12) 0.316(8) Uani 1 1 d D U . . .
O11A O 0.1359(6) 0.4923(8) 0.8509(13) 0.286(7) Uani 1 1 d D U . . .
O12A O 0.2276(10) 0.5251(9) 0.8894(14) 0.328(8) Uani 1 1 d D U . . .
C1B C 0.500000 0.500000 0.7157(8) 0.157(5) Uani 1 2 d DS TU P . .
O1B O 0.500000 0.500000 0.8027(5) 0.160(4) Uani 1 2 d DS TU P A .
C2B C 0.4906(6) 0.5575(4) 0.6823(7) 0.128(3) Uani 1 1 d D U . . .
H2BA H 0.521662 0.567472 0.640931 0.193 Uiso 1 1 calc R U . . .
H2BB H 0.490355 0.581738 0.734350 0.193 Uiso 1 1 calc R U . . .
H2BC H 0.453953 0.559818 0.650352 0.193 Uiso 1 1 calc R U . . .
O2B O 0.500000 0.500000 0.4536(12) 0.260(13) Uani 1 2 d S T P . .

loop_
_atom_site_aniso_label
_atom_site_aniso_U_11
_atom_site_aniso_U_22
_atom_site_aniso_U_33
_atom_site_aniso_U_23
_atom_site_aniso_U_13
_atom_site_aniso_U_12
Ni1 0.0589(3) 0.0643(3) 0.0444(3) 0.0015(3) -0.0024(2) -0.0009(3)
Ni2 0.0675(5) 0.0626(5) 0.0388(4) 0.000 0.000 -0.0015(4)
N2 0.069(2) 0.064(2) 0.043(2) -0.0031(18) 0.0050(18) -0.0109(18)
O2 0.084(2) 0.067(2) 0.0432(17) 0.0050(16) 0.0010(16) -0.0154(17)
N3 0.072(2) 0.059(2) 0.046(2) -0.0017(18) 0.0012(18) 0.0041(18)
O3 0.100(3) 0.0514(17) 0.051(2) -0.0065(16) 0.0199(19) -0.0041(17)
C3 0.071(3) 0.090(3) 0.041(2) 0.008(2) 0.000(2) -0.007(2)
N1 0.069(2) 0.065(2) 0.0395(19) -0.0004(18) 0.0005(17) 0.0049(18)
C1 0.075(3) 0.075(3) 0.041(2) -0.006(2) -0.002(2) 0.003(2)
N4 0.076(2) 0.0489(18) 0.0340(18) 0.0050(15) 0.0032(16) 0.0013(17)
O4 0.074(2) 0.079(2) 0.084(3) 0.010(2) -0.009(2) 0.003(2)
N5 0.056(2) 0.086(3) 0.048(2) -0.001(2) -0.0013(17) 0.0003(19)
O5 0.080(2) 0.0649(18) 0.0355(16) 0.0025(14) 0.0022(15) 0.0110(16)
N6 0.078(2) 0.0534(19) 0.0292(17) 0.0010(15) -0.0007(16) 0.0086(17)
O6 0.096(3) 0.0580(18) 0.0482(18) 0.0035(16) 0.0054(19) -0.0215(17)
O7 0.078(2) 0.097(3) 0.057(2) 0.013(2) 0.0078(19) 0.023(2)
O8 0.088(2) 0.0574(17) 0.0480(18) -0.0022(16) 0.0031(17) 0.0070(16)
O9 0.133(4) 0.060(2) 0.045(2) -0.0056(17) -0.038(2) 0.025(2)
O10 0.096(4) 0.096(4) 0.035(2) 0.000 0.000 0.008(3)
O11 0.090(3) 0.070(2) 0.139(5) 0.021(3) -0.052(3) -0.002(2)
O13 0.074(2) 0.106(3) 0.065(3) 0.028(2) 0.012(2) 0.010(2)
O14 0.106(3) 0.093(3) 0.072(3) -0.004(2) -0.004(3) 0.004(3)
O15 0.062(2) 0.182(6) 0.080(3) 0.056(4) -0.013(2) -0.029(3)
O16 0.096(3) 0.098(3) 0.077(3) -0.022(3) -0.018(3) 0.025(3)
O1A 0.203(7) 0.159(6) 0.080(4) -0.017(4) -0.028(4) -0.079(6)
Cl3A 0.191(4) 0.223(4) 0.196(4) 0.011(4) 0.068(3) 0.077(4)
O1 0.090(3) 0.091(3) 0.059(2) -0.017(2) 0.008(2) -0.011(2)
C2 0.074(3) 0.103(4) 0.050(3) -0.002(3) 0.008(2) -0.004(3)
C4 0.070(3) 0.064(2) 0.039(2) 0.009(2) -0.0044(19) 0.000(2)
C5 0.066(3) 0.062(2) 0.044(2) 0.005(2) 0.004(2) 0.003(2)
C6 0.072(3) 0.065(3) 0.046(2) 0.008(2) 0.000(2) -0.004(2)
C7 0.115(4) 0.070(3) 0.060(3) 0.002(3) 0.005(3) -0.025(3)
C8 0.085(3) 0.068(3) 0.054(3) -0.003(2) 0.009(2) -0.008(2)
C9 0.077(3) 0.065(3) 0.045(2) -0.001(2) 0.007(2) -0.015(2)
C10 0.074(3) 0.081(3) 0.054(3) -0.008(3) 0.002(2) -0.034(2)
C11 0.106(4) 0.082(3) 0.048(3) -0.006(3) 0.002(3) -0.034(3)
C12 0.117(4) 0.098(4) 0.052(3) -0.001(3) 0.001(3) -0.053(4)
C13 0.099(4) 0.135(6) 0.080(4) -0.014(4) 0.012(4) -0.051(4)
C14 0.090(4) 0.131(6) 0.116(6) -0.018(5) 0.003(4) -0.040(4)
C15 0.075(3) 0.117(5) 0.089(4) -0.017(4) 0.001(3) -0.035(3)
C16 0.063(2) 0.056(2) 0.036(2) 0.0000(19) 0.0022(18) -0.0022(18)
C17 0.061(3) 0.080(3) 0.062(3) 0.006(3) -0.006(2) 0.000(2)
C18 0.071(3) 0.078(3) 0.070(3) -0.003(3) -0.011(3) -0.006(3)
C19 0.064(3) 0.085(3) 0.058(3) 0.004(3) -0.006(2) 0.006(2)
C20 0.061(2) 0.075(3) 0.042(2) -0.005(2) 0.0086(19) 0.005(2)
C21 0.066(3) 0.067(3) 0.045(2) 0.000(2) 0.002(2) 0.006(2)
C22 0.067(3) 0.074(3) 0.045(2) 0.006(2) 0.009(2) 0.009(2)
C23 0.081(3) 0.056(2) 0.036(2) 0.0052(19) 0.006(2) 0.005(2)
C24 0.083(3) 0.071(3) 0.035(2) 0.011(2) 0.011(2) 0.006(2)
C25 0.104(4) 0.077(3) 0.042(3) 0.016(2) 0.005(3) 0.010(3)
C26 0.100(4) 0.073(3) 0.049(3) 0.015(2) -0.010(3) 0.013(3)
C27 0.086(3) 0.070(3) 0.053(3) 0.012(2) -0.003(2) 0.022(3)
C28 0.092(4) 0.107(4) 0.077(4) 0.019(4) -0.001(3) 0.033(4)
C29 0.110(5) 0.138(6) 0.117(6) 0.014(6) -0.016(5) 0.044(5)
C30 0.107(5) 0.151(6) 0.099(5) 0.031(5) -0.028(4) 0.027(5)
C31 0.120(5) 0.116(5) 0.067(4) 0.023(4) -0.030(4) 0.020(4)
C32 0.062(2) 0.053(2) 0.036(2) 0.0017(18) 0.0034(18) 0.0002(18)
C33 0.076(3) 0.100(4) 0.053(3) 0.012(3) 0.004(2) 0.011(3)
C34 0.075(3) 0.114(5) 0.061(3) 0.019(3) 0.004(3) 0.029(3)
C35 0.067(3) 0.091(4) 0.066(3) 0.012(3) 0.004(3) 0.014(3)
C36 0.069(3) 0.071(3) 0.054(3) 0.006(2) -0.001(2) 0.001(2)
C37 0.057(2) 0.066(2) 0.045(2) 0.001(2) -0.0029(19) 0.0027(19)
C38 0.066(3) 0.075(3) 0.046(2) -0.001(2) 0.002(2) 0.006(2)
C39 0.080(3) 0.063(2) 0.030(2) 0.0028(19) 0.0057(19) 0.009(2)
C40 0.092(3) 0.068(3) 0.033(2) -0.006(2) 0.005(2) 0.014(2)
C41 0.127(4) 0.070(3) 0.056(3) -0.018(3) 0.015(3) 0.002(3)
C42 0.121(4) 0.081(3) 0.047(3) -0.004(3) 0.022(3) 0.023(3)
C43 0.087(3) 0.074(3) 0.036(2) 0.002(2) 0.013(2) 0.019(2)
C44 0.088(4) 0.109(4) 0.073(4) -0.005(4) 0.022(3) 0.020(3)
C45 0.102(5) 0.142(6) 0.097(5) 0.008(5) 0.022(4) 0.040(4)
C46 0.148(6) 0.133(6) 0.101(6) -0.001(5) 0.021(5) 0.052(6)
C47 0.152(6) 0.106(5) 0.085(5) -0.012(4) 0.033(5) 0.044(5)
C48 0.076(3) 0.053(2) 0.034(2) 0.0006(18) -0.0089(19) 0.010(2)
C49 0.059(2) 0.057(2) 0.0333(19) -0.0035(18) -0.0028(17) 0.0067(18)
C50 0.058(2) 0.050(2) 0.041(2) 0.0000(18) -0.0041(18) 0.0036(17)
C51 0.058(2) 0.051(2) 0.0330(19) 0.0035(17) 0.0012(17) 0.0037(17)
C52 0.059(2) 0.053(2) 0.0333(19) -0.0010(19) 0.0035(16) 0.0009(19)
C53 0.057(2) 0.054(2) 0.040(2) -0.0004(18) 0.0008(18) 0.0035(17)
C54 0.067(2) 0.0463(19) 0.0326(18) 0.0068(18) 0.0000(17) 0.0038(18)
Cl1A 0.1022(12) 0.1119(13) 0.0738(10) -0.0227(10) -0.0026(9) -0.0389(10)
O2A 0.120(5) 0.145(6) 0.324(14) -0.064(9) -0.038(7) -0.029(4)
O3A 0.301(12) 0.224(10) 0.096(5) 0.014(7) 0.029(7) -0.091(10)
O4A 0.124(5) 0.118(4) 0.186(8) -0.053(5) 0.019(5) -0.030(4)
Cl2A 0.0920(9) 0.0780(8) 0.0502(7) 0.0044(6) -0.0022(7) -0.0111(7)
O5A 0.159(5) 0.085(3) 0.077(3) -0.009(3) -0.008(4) -0.018(3)
O6A 0.258(9) 0.105(4) 0.065(3) 0.007(3) -0.033(5) -0.043(5)
O7A 0.192(7) 0.094(3) 0.080(3) 0.009(3) 0.019(4) -0.012(4)
O8A 0.128(5) 0.210(9) 0.209(10) 0.036(8) -0.029(6) 0.008(6)
O9A 0.131(5) 0.123(4) 0.130(6) -0.021(4) 0.050(4) -0.018(4)
O10A 0.306(16) 0.384(18) 0.257(12) 0.135(13) 0.117(11) 0.100(15)
O11A 0.232(10) 0.353(17) 0.273(14) 0.102(13) 0.127(10) 0.122(10)
O12A 0.415(17) 0.301(16) 0.267(14) -0.142(13) -0.014(14) 0.051(16)
C1B 0.213(12) 0.165(9) 0.094(6) 0.000 0.000 -0.056(10)
O1B 0.228(10) 0.194(8) 0.056(4) 0.000 0.000 -0.132(8)
C2B 0.145(8) 0.146(8) 0.094(6) 0.013(6) 0.014(6) 0.031(7)
O2B 0.204(15) 0.42(3) 0.162(13) 0.000 0.000 -0.20(2)

loop_
_atom_type_symbol
_atom_type_description
_atom_type_scat_dispersion_real
_atom_type_scat_dispersion_imag
_atom_type_scat_source
C C 0.0033 0.0016 'International Tables Vol C Tables 4.2.6.8 and 6.1.1.4'
H H 0.0000 0.0000 'International Tables Vol C Tables 4.2.6.8 and 6.1.1.4'
N N 0.0064 0.0033 'International Tables Vol C Tables 4.2.6.8 and 6.1.1.4'
O O 0.0110 0.0060 'International Tables Vol C Tables 4.2.6.8 and 6.1.1.4'
Cl Cl 0.1472 0.1563 'International Tables Vol C Tables 4.2.6.8 and 6.1.1.4'
Ni Ni 0.3447 1.0913 'International Tables Vol C Tables 4.2.6.8 and 6.1.1.4'

loop_
_geom_angle_atom_site_label_1
_geom_angle_atom_site_label_2
_geom_angle_atom_site_label_3
_geom_angle
_geom_angle_site_symmetry_1
_geom_angle_site_symmetry_3
_geom_angle_publ_flag
O15 Ni1 O13 175.2(3) . . ?
O15 Ni1 O16 91.2(3) . . ?
O13 Ni1 O16 93.5(2) . . ?
O15 Ni1 N5 89.3(2) . 2_665 ?
O13 Ni1 N5 91.45(17) . 2_665 ?
O16 Ni1 N5 93.35(19) . 2_665 ?
O15 Ni1 N3 87.91(19) . . ?
O13 Ni1 N3 91.11(18) . . ?
O16 Ni1 N3 88.85(18) . . ?
N5 Ni1 N3 176.52(19) 2_665 . ?
O15 Ni1 O14 92.8(3) . . ?
O13 Ni1 O14 82.5(2) . . ?
O16 Ni1 O14 173.4(2) . . ?
N5 Ni1 O14 92.0(2) 2_665 . ?
N3 Ni1 O14 85.98(19) . . ?
O11 Ni2 O11 179.4(4) 2_665 . ?
O11 Ni2 N1 92.40(19) 2_665 . ?
O11 Ni2 N1 87.61(19) . . ?
N1 Ni2 N1 177.7(2) . 2_665 ?
O11 Ni2 O10 89.68(19) 2_665 . ?
O11 Ni2 O10 89.68(19) . . ?
N1 Ni2 O10 91.16(12) . . ?
N1 Ni2 O10 91.16(12) 2_665 . ?
O11 Ni2 O1B 90.32(19) 2_665 . ?
O11 Ni2 O1B 90.32(19) . . ?
N1 Ni2 O1B 88.84(12) . . ?
N1 Ni2 O1B 88.84(12) 2_665 . ?
O10 Ni2 O1B 180.0 . . ?
C16 N2 C9 123.5(5) . . ?
C6 O2 C8 116.9(4) . . ?
C21 N3 C17 117.5(5) . . ?
C21 N3 Ni1 119.2(4) . . ?
C17 N3 Ni1 123.0(4) . . ?
C2 C3 C4 118.8(5) . . ?
C5 N1 C1 116.1(5) . . ?
C5 N1 Ni2 121.3(4) . . ?
C1 N1 Ni2 122.2(4) . . ?
C2 C1 N1 125.1(5) . . ?
C32 N4 C23 122.8(4) . . ?
C33 N5 C37 118.4(5) . . ?
C33 N5 Ni1 119.6(4) . 2_665 ?
C37 N5 Ni1 121.1(4) . 2_665 ?
C22 O5 C24 117.0(5) . . ?
C48 N6 C39 122.3(4) . . ?
C38 O8 C40 116.4(4) . . ?
O11A Cl3A O9A 103.1(9) . . ?
O11A Cl3A O12A 105.3(13) . . ?
O9A Cl3A O12A 99.6(10) . . ?
O11A Cl3A O10A 116.1(11) . . ?
O9A Cl3A O10A 108.0(10) . . ?
O12A Cl3A O10A 121.9(16) . . ?
C1 C2 C3 118.2(6) . . ?
C5 C4 C3 117.0(5) . . ?
C5 C4 C6 118.9(5) . . ?
C3 C4 C6 123.9(5) . . ?
N1 C5 C4 124.8(5) . . ?
O1 C6 O2 124.8(5) . . ?
O1 C6 C4 123.4(5) . . ?
O2 C6 C4 111.8(5) . . ?
C11 C7 C8 103.4(6) . . ?
O2 C8 C7 105.3(5) . . ?
O2 C8 C9 108.1(5) . . ?
C7 C8 C9 104.0(5) . . ?
N2 C9 C10 113.5(5) . . ?
N2 C9 C8 113.0(5) . . ?
C10 C9 C8 103.4(5) . . ?
C15 C10 C11 122.9(6) . . ?
C15 C10 C9 128.8(6) . . ?
C11 C10 C9 108.2(6) . . ?
C12 C11 C10 117.5(8) . . ?
C12 C11 C7 130.4(7) . . ?
C10 C11 C7 112.1(6) . . ?
C13 C12 C11 119.5(8) . . ?
C12 C13 C14 122.0(8) . . ?
C13 C14 C15 119.9(10) . . ?
C10 C15 C14 118.1(9) . . ?
O3 C16 N2 122.6(5) . . ?
O3 C16 C53 120.0(4) . . ?
N2 C16 C53 117.4(4) . . ?
N3 C17 C18 122.9(6) . . ?
C17 C18 C19 118.8(6) . . ?
C20 C19 C18 118.7(6) . . ?
C19 C20 C21 118.6(6) . . ?
C19 C20 C22 123.3(5) . . ?
C21 C20 C22 118.0(5) . . ?
N3 C21 C20 123.5(5) . . ?
O4 C22 O5 123.6(6) . . ?
O4 C22 C20 122.8(5) . . ?
O5 C22 C20 113.6(5) . . ?
N4 C23 C27 114.2(5) . . ?
N4 C23 C24 113.5(4) . . ?
C27 C23 C24 102.2(4) . . ?
O5 C24 C25 107.1(5) . . ?
O5 C24 C23 108.0(4) . . ?
C25 C24 C23 104.4(5) . . ?
C26 C25 C24 104.5(5) . . ?
C31 C26 C27 119.9(7) . . ?
C31 C26 C25 130.2(7) . . ?
C27 C26 C25 109.8(6) . . ?
C28 C27 C26 121.0(6) . . ?
C28 C27 C23 127.8(6) . . ?
C26 C27 C23 111.0(6) . . ?
C27 C28 C29 118.2(8) . . ?
C30 C29 C28 117.3(10) . . ?
C31 C30 C29 122.5(8) . . ?
C26 C31 C30 120.5(8) . . ?
O6 C32 N4 122.8(4) . . ?
O6 C32 C51 119.6(4) . . ?
N4 C32 C51 117.6(4) . . ?
N5 C33 C34 122.6(6) . . ?
C35 C34 C33 118.4(6) . . ?
C36 C35 C34 119.1(6) . . ?
C35 C36 C37 119.1(5) . . ?
C35 C36 C38 121.9(5) . . ?
C37 C36 C38 118.6(5) . . ?
N5 C37 C36 122.2(5) . . ?
O7 C38 O8 124.5(5) . . ?
O7 C38 C36 123.0(5) . . ?
O8 C38 C36 112.4(5) . . ?
N6 C39 C40 115.4(4) . . ?
N6 C39 C43 113.1(4) . . ?
C40 C39 C43 102.9(4) . . ?
O8 C40 C41 106.0(5) . . ?
O8 C40 C39 107.8(4) . . ?
C41 C40 C39 107.2(5) . . ?
C40 C41 C42 103.1(6) . . ?
C47 C42 C43 120.7(9) . . ?
C47 C42 C41 128.2(8) . . ?
C43 C42 C41 111.1(5) . . ?
C44 C43 C42 121.4(6) . . ?
C44 C43 C39 129.1(6) . . ?
C42 C43 C39 109.4(6) . . ?
C43 C44 C45 117.8(9) . . ?
C46 C45 C44 120.6(11) . . ?
C45 C46 C47 121.8(9) . . ?
C42 C47 C46 117.7(10) . . ?
O9 C48 N6 121.2(4) . . ?
O9 C48 C49 120.6(4) . . ?
N6 C48 C49 118.2(4) . . ?
C50 C49 C54 118.8(4) . . ?
C50 C49 C48 123.4(4) . . ?
C54 C49 C48 117.8(4) . . ?
C51 C50 C49 121.2(4) . . ?
C50 C51 C52 119.3(4) . . ?
C50 C51 C32 118.4(4) . . ?
C52 C51 C32 122.3(4) . . ?
C51 C52 C53 120.8(4) . . ?
C54 C53 C52 120.3(4) . . ?
C54 C53 C16 121.6(4) . . ?
C52 C53 C16 118.1(4) . . ?
C53 C54 C49 119.6(4) . . ?
O2A Cl1A O1A 115.1(8) . . ?
O2A Cl1A O4A 104.4(5) . . ?
O1A Cl1A O4A 110.5(6) . . ?
O2A Cl1A O3A 114.6(10) . . ?
O1A Cl1A O3A 102.8(6) . . ?
O4A Cl1A O3A 109.6(8) . . ?
O6A Cl2A O7A 120.0(4) . . ?
O6A Cl2A O5A 118.5(4) . . ?
O7A Cl2A O5A 116.4(4) . . ?
O6A Cl2A O8A 97.4(7) . . ?
O7A Cl2A O8A 100.0(6) . . ?
O5A Cl2A O8A 95.3(6) . . ?
O1B C1B C2B 108.6(6) . . ?
O1B C1B C2B 108.6(6) . 2_665 ?
C2B C1B C2B 142.8(12) . 2_665 ?
C1B O1B Ni2 180.0 . . ?

loop_
_geom_bond_atom_site_label_1
_geom_bond_atom_site_label_2
_geom_bond_distance
_geom_bond_site_symmetry_2
_geom_bond_publ_flag
Ni1 O15 2.037(5) . ?
Ni1 O13 2.057(4) . ?
Ni1 O16 2.058(5) . ?
Ni1 N5 2.090(5) 2_665 ?
Ni1 N3 2.094(5) . ?
Ni1 O14 2.143(5) . ?
Ni2 O11 2.047(5) 2_665 ?
Ni2 O11 2.047(5) . ?
Ni2 N1 2.062(5) . ?
Ni2 N1 2.062(5) 2_665 ?
Ni2 O10 2.065(5) . ?
Ni2 O1B 2.098(8) . ?
N2 C16 1.309(7) . ?
N2 C9 1.453(7) . ?
O2 C6 1.349(7) . ?
O2 C8 1.425(7) . ?
N3 C21 1.343(7) . ?
N3 C17 1.353(7) . ?
O3 C16 1.249(6) . ?
C3 C2 1.402(9) . ?
C3 C4 1.416(8) . ?
N1 C5 1.342(7) . ?
N1 C1 1.348(7) . ?
C1 C2 1.344(9) . ?
N4 C32 1.318(6) . ?
N4 C23 1.442(6) . ?
O4 C22 1.233(8) . ?
N5 C33 1.329(8) . ?
N5 C37 1.332(7) . ?
O5 C22 1.330(7) . ?
O5 C24 1.443(7) . ?
N6 C48 1.325(6) . ?
N6 C39 1.438(6) . ?
O6 C32 1.250(6) . ?
O7 C38 1.225(7) . ?
O8 C38 1.326(7) . ?
O8 C40 1.452(7) . ?
O9 C48 1.242(6) . ?
O1A Cl1A 1.366(6) . ?
Cl3A O11A 1.441(11) . ?
Cl3A O9A 1.481(8) . ?
Cl3A O12A 1.504(12) . ?
Cl3A O10A 1.517(11) . ?
O1 C6 1.196(7) . ?
C4 C5 1.372(8) . ?
C4 C6 1.472(8) . ?
C7 C11 1.506(12) . ?
C7 C8 1.535(8) . ?
C8 C9 1.571(9) . ?
C9 C10 1.522(8) . ?
C10 C15 1.367(12) . ?
C10 C11 1.404(10) . ?
C11 C12 1.390(10) . ?
C12 C13 1.364(14) . ?
C13 C14 1.377(16) . ?
C14 C15 1.380(12) . ?
C16 C53 1.502(7) . ?
C17 C18 1.374(9) . ?
C18 C19 1.407(10) . ?
C19 C20 1.383(9) . ?
C20 C21 1.384(8) . ?
C20 C22 1.462(9) . ?
C23 C27 1.512(8) . ?
C23 C24 1.568(7) . ?
C24 C25 1.522(8) . ?
C25 C26 1.509(10) . ?
C26 C31 1.327(10) . ?
C26 C27 1.388(9) . ?
C27 C28 1.362(10) . ?
C28 C29 1.435(13) . ?
C29 C30 1.358(15) . ?
C30 C31 1.353(14) . ?
C32 C51 1.483(6) . ?
C33 C34 1.379(9) . ?
C34 C35 1.376(10) . ?
C35 C36 1.368(8) . ?
C36 C37 1.373(8) . ?
C36 C38 1.508(8) . ?
C39 C40 1.533(9) . ?
C39 C43 1.539(8) . ?
C40 C41 1.520(8) . ?
C41 C42 1.535(12) . ?
C42 C47 1.353(11) . ?
C42 C43 1.392(10) . ?
C43 C44 1.380(11) . ?
C44 C45 1.381(12) . ?
C45 C46 1.359(18) . ?
C46 C47 1.401(18) . ?
C48 C49 1.473(6) . ?
C49 C50 1.399(7) . ?
C49 C54 1.422(7) . ?
C50 C51 1.376(7) . ?
C51 C52 1.389(7) . ?
C52 C53 1.394(6) . ?
C53 C54 1.376(6) . ?
Cl1A O2A 1.361(9) . ?
Cl1A O4A 1.380(8) . ?
Cl1A O3A 1.409(10) . ?
Cl2A O6A 1.351(6) . ?
Cl2A O7A 1.411(7) . ?
Cl2A O5A 1.433(6) . ?
Cl2A O8A 1.503(10) . ?
C1B O1B 1.269(12) . ?
C1B C2B 1.526(9) . ?
C1B C2B 1.526(9) 2_665 ?
